data_4512663
loop_
_publ_author_name
'Ferguson, Jayne L.'
'Fitchett, Christopher M.'

_publ_section_title
;
 N,N&#x2032;-Dimethylene-2,2&#x2032;-biimidazole---A Mimic of Carboxylate
 for the Formation of Complexes with Copper(I) And the Anion Directed
 Formation of a Solvent Pocket
;
_journal_issue 3
_journal_name_full 'Crystal Growth &amp; Design'
_journal_page_first 1280
_journal_paper_doi 10.1021/cg5016803
_journal_volume 15
_journal_year 2015
_chemical_absolute_configuration ad
_chemical_formula_moiety 'C24 H24 Cu2 N12, 2(B1 F4), 2(C3 H2.5 F0.5)'
_chemical_formula_sum 'C30 H29 B2 Cu2 F9 N12'
_chemical_formula_weight 877.35
_space_group_crystal_system cubic
_space_group_IT_number 213
_space_group_name_Hall 'P 4bd 2ab 3'
_space_group_name_H-M_alt 'P 41 3 2'
_symmetry_space_group_name_Hall 'P 4bd 2ab 3'
_symmetry_space_group_name_H-M 'P 41 3 2'
_atom_sites_solution_hydrogens geom
_atom_sites_solution_primary direct
_atom_sites_solution_secondary difmap
_audit_creation_date 2013-07-14
_audit_creation_method
;
  Olex2 1.2-beta
  (compiled 2013.04.25 svn.r2679, GUI svn.r4466)
;
_cell_angle_alpha 90.00
_cell_angle_beta 90.00
_cell_angle_gamma 90.00
_cell_formula_units_Z 4
_cell_length_a 15.0849(2)
_cell_length_b 15.0849(2)
_cell_length_c 15.0849(2)
_cell_measurement_reflns_used 2214
_cell_measurement_temperature 120.01(10)
_cell_measurement_theta_max 73.6144
_cell_measurement_theta_min 2.9270
_cell_volume 3432.63(8)
_computing_cell_refinement
;
CrysAlisPro, Agilent Technologies,
Version 1.171.35.19 (release 27-10-2011 CrysAlis171 .NET)
(compiled Oct 27 2011,15:02:11)
;
_computing_data_collection
;
CrysAlisPro, Agilent Technologies,
Version 1.171.35.19 (release 27-10-2011 CrysAlis171 .NET)
(compiled Oct 27 2011,15:02:11)
;
_computing_data_reduction
;
CrysAlisPro, Agilent Technologies,
Version 1.171.35.19 (release 27-10-2011 CrysAlis171 .NET)
(compiled Oct 27 2011,15:02:11)
;
_computing_molecular_graphics
;
O. V. Dolomanov, L. J. Bourhis, R. J. Gildea, J. A. K. Howard and H. Puschmann,
OLEX2: a complete structure solution, refinement and analysis program.
J. Appl. Cryst. (2009). 42, 339-341.
;
_computing_publication_material
;
O. V. Dolomanov, L. J. Bourhis, R. J. Gildea, J. A. K. Howard and H. Puschmann,
OLEX2: a complete structure solution, refinement and analysis program.
J. Appl. Cryst. (2009). 42, 339-341.
;
_computing_structure_refinement
;
SHELXL, G.M. Sheldrick, Acta Cryst.
(2008). A64, 112-122
;
_computing_structure_solution
;
SHELXS, G.M. Sheldrick, Acta Cryst.
(2008). A64, 112-122
;
_diffrn_ambient_temperature 120.01(10)
_diffrn_detector_area_resol_mean 21.3001
_diffrn_measured_fraction_theta_full 0.997
_diffrn_measured_fraction_theta_max 0.997
_diffrn_measurement_details
;
  1 omega  -34.00   23.00   1.0000    3.0000
omega____ theta____ kappa____ phi______ frames
    -      -39.9688   38.0000  -30.0000 57

  2 omega   92.00  178.00   1.0000   12.0000
omega____ theta____ kappa____ phi______ frames
    -      107.7801   45.0000  -60.0000 86

  3 omega -115.00  -65.00   1.0000    3.0000
omega____ theta____ kappa____ phi______ frames
    -      -39.9688  -46.0000 -155.0000 50
;
_diffrn_measurement_device_type 'SuperNova, Dual, Cu at zero, Atlas'
_diffrn_measurement_method '\w scans'
_diffrn_orient_matrix_UB_11 0.0285706000
_diffrn_orient_matrix_UB_12 0.0753424000
_diffrn_orient_matrix_UB_13 0.0627234000
_diffrn_orient_matrix_UB_21 -0.0980452000
_diffrn_orient_matrix_UB_22 0.0209834000
_diffrn_orient_matrix_UB_23 0.0193193000
_diffrn_orient_matrix_UB_31 0.0014414000
_diffrn_orient_matrix_UB_32 -0.0656020000
_diffrn_orient_matrix_UB_33 0.0782943000
_diffrn_radiation_monochromator mirror
_diffrn_radiation_type 'Cu K\a'
_diffrn_radiation_wavelength 1.5418
_diffrn_reflns_av_R_equivalents 0.0265
_diffrn_reflns_av_unetI/netI 0.0194
_diffrn_reflns_limit_h_max 12
_diffrn_reflns_limit_h_min -17
_diffrn_reflns_limit_k_max 12
_diffrn_reflns_limit_k_min -15
_diffrn_reflns_limit_l_max 10
_diffrn_reflns_limit_l_min -10
_diffrn_reflns_number 3343
_diffrn_reflns_theta_full 66.49
_diffrn_reflns_theta_max 66.49
_diffrn_reflns_theta_min 6.56
_diffrn_source 'SuperNova (Cu) X-ray Source'
_diffrn_standards_number 0
_exptl_absorpt_coefficient_mu 2.365
_exptl_absorpt_correction_T_max 1.00000
_exptl_absorpt_correction_T_min 0.55868
_exptl_absorpt_correction_type multi-scan
_exptl_absorpt_process_details
;
CrysAlisPro, Agilent Technologies,
Version 1.171.35.19 (release 27-10-2011 CrysAlis171 .NET)
(compiled Oct 27 2011,15:02:11)
Empirical absorption correction using spherical harmonics,
 implemented in SCALE3 ABSPACK scaling algorithm.
;
_exptl_crystal_colour colourless
_exptl_crystal_colour_primary colourless
_exptl_crystal_density_diffrn 1.698
_exptl_crystal_density_method 'not measured'
_exptl_crystal_description block
_exptl_crystal_F_000 1768
_exptl_crystal_size_max 0.34
_exptl_crystal_size_mid 0.16
_exptl_crystal_size_min 0.09
_refine_diff_density_max 0.545
_refine_diff_density_min -0.326
_refine_diff_density_rms 0.080
_refine_ls_abs_structure_details 'Flack H D (1983), Acta Cryst. A39, 876-881'
_refine_ls_abs_structure_Flack 0.07(9)
_refine_ls_extinction_method none
_refine_ls_goodness_of_fit_ref 1.060
_refine_ls_hydrogen_treatment mixed
_refine_ls_matrix_type full
_refine_ls_number_parameters 100
_refine_ls_number_reflns 1019
_refine_ls_number_restraints 1
_refine_ls_restrained_S_all 1.061
_refine_ls_R_factor_all 0.0556
_refine_ls_R_factor_gt 0.0547
_refine_ls_shift/su_max 0.000
_refine_ls_shift/su_mean 0.000
_refine_ls_structure_factor_coef Fsqd
_refine_ls_weighting_details 'calc w=1/[\s^2^(Fo^2^)+(0.1240P)^2^+1.2113P] where P=(Fo^2^+2Fc^2^)/3'
_refine_ls_weighting_scheme calc
_refine_ls_wR_factor_gt 0.1562
_refine_ls_wR_factor_ref 0.1576
_reflns_number_gt 989
_reflns_number_total 1019
_reflns_threshold_expression >2sigma(I)
_cod_data_source_file cg5016803_si_002.cif
_cod_data_source_block 8
_cod_depositor_comments 'Adding full bibliography for 4512656--4512665.cif.'
_cod_database_code 4512663
_chemical_oxdiff_formula 'C30 H29 N12 F9 B2 Cu'
_reflns_odcompleteness_completeness 100.00
_reflns_odcompleteness_iscentric 1
_reflns_odcompleteness_theta 66.97
_olex2_refinement_description
;
1. Fixed Uiso
 At 1.2 times of:
  All C(H) groups, All C(H,H) groups
2. Shared sites
{C1A, C1B}
3. Restrained distances
 F3-C1A
 -1.36 with sigma of 0.02
4. Uiso/Uaniso restraints and constraints
Uanis(C1A) = Uanis(C1B)
5. Others
 Fixed Sof: F11(0.16666) F12(0.16666) C1A(0.16667) F1(0.5) F2(0.5) F3(0.16667)
 C1B(0.33333) H1B(0.33333)
6.a Secondary CH2 refined with riding coordinates:
 C6(H6A,H6B)
6.b Aromatic/amide H refined with riding coordinates:
 C5(H5), C7(H7), C1B(H1B)
;

loop_
_space_group_symop_id
_space_group_symop_operation_xyz
1 'x, y, z'
2 '-y+1/4, x+3/4, z+1/4'
3 '-x+1/2, -y, z+1/2'
4 'y+1/4, -x+1/4, z+3/4'
5 'x+1/4, -z+1/4, y+3/4'
6 'x+1/2, -y+1/2, -z'
7 'x+3/4, z+1/4, -y+1/4'
8 'z+3/4, y+1/4, -x+1/4'
9 '-x, y+1/2, -z+1/2'
10 '-z+1/4, y+3/4, x+1/4'
11 'z, x, y'
12 'y, z, x'
13 '-y+1/2, -z, x+1/2'
14 'z+1/2, -x+1/2, -y'
15 '-y, z+1/2, -x+1/2'
16 '-z+1/2, -x, y+1/2'
17 '-z, x+1/2, -y+1/2'
18 'y+1/2, -z+1/2, -x'
19 'y+3/4, x+1/4, -z+1/4'
20 '-y+3/4, -x+3/4, -z+3/4'
21 '-x+1/4, z+3/4, y+1/4'
22 '-x+3/4, -z+3/4, -y+3/4'
23 'z+1/4, -y+1/4, x+3/4'
24 '-z+3/4, -y+3/4, -x+3/4'

loop_
_atom_site_label
_atom_site_type_symbol
_atom_site_fract_x
_atom_site_fract_y
_atom_site_fract_z
_atom_site_U_iso_or_equiv
_atom_site_adp_type
_atom_site_occupancy
_atom_site_symmetry_multiplicity
_atom_site_calc_flag
_atom_site_refinement_flags
_atom_site_disorder_assembly
_atom_site_disorder_group
Cu1 Cu 0.57324(3) 0.92676(3) 0.07324(3) 0.0420(4) Uani 1 3 d S . .
N1 N 0.4766(2) 0.9425(2) 0.1605(2) 0.0423(8) Uani 1 1 d . . .
N2 N 0.3888(3) 0.9429(2) 0.2769(3) 0.0555(10) Uani 1 1 d . . .
C3 C 0.4620(3) 0.9085(3) 0.2390(3) 0.0458(9) Uani 1 1 d . . .
C5 C 0.4077(3) 1.0034(3) 0.1472(3) 0.0531(11) Uani 1 1 d . . .
H5 H 0.4000 1.0379 0.0967 0.064 Uiso 1 1 calc R . .
C6 C 0.3630(4) 0.9231(4) 0.3692(4) 0.0781(17) Uani 1 1 d . . .
H6A H 0.3006 0.9358 0.3778 0.094 Uiso 1 1 calc R . .
H6B H 0.3969 0.9596 0.4098 0.094 Uiso 1 1 calc R . .
C7 C 0.3545(3) 1.0042(3) 0.2186(4) 0.0608(12) Uani 1 1 d . . .
H7 H 0.3045 1.0392 0.2270 0.073 Uiso 1 1 calc R . .
B4 B 0.8862(3) 0.3862(3) 0.1138(3) 0.059(2) Uani 1 3 d S . .
F11 F 0.9414(5) 0.4414(5) 0.0586(5) 0.150(8) Uani 0.50 3 d SP A 1
F12 F 0.8310(4) 0.3310(4) 0.1690(4) 0.086(3) Uani 0.50 3 d SP A 2
C1A C 0.5661(6) 1.1250 0.3161(6) 0.244(16) Uani 0.33 2 d SPD B 1
C2 C 0.6250 1.0620(5) 0.3120(5) 0.099(3) Uani 1 2 d S . .
H2 H 0.6250 1.0184 0.2684 0.119 Uiso 1 2 calc SR B 1
F1 F 0.9701(6) 0.3665(10) 0.1386(10) 0.119(4) Uani 0.50 1 d P A 2
F2 F 0.9426(8) 0.3315(5) 0.1473(10) 0.106(4) Uani 0.50 1 d P A 1
F3 F 0.5040(9) 1.1250 0.2540(9) 0.29(3) Uani 0.33 2 d SPD B 1
C1B C 0.5661(6) 1.1250 0.3161(6) 0.244(16) Uani 0.67 2 d SP B 2
H1B H 0.5225 1.1250 0.2725 0.293 Uiso 0.67 2 calc SPR B 2

loop_
_atom_site_aniso_label
_atom_site_aniso_U_11
_atom_site_aniso_U_22
_atom_site_aniso_U_33
_atom_site_aniso_U_23
_atom_site_aniso_U_13
_atom_site_aniso_U_12
Cu1 0.0420(4) 0.0420(4) 0.0420(4) 0.0055(2) -0.0055(2) 0.0055(2)
N1 0.0363(15) 0.0327(14) 0.058(2) -0.0036(12) 0.0023(13) 0.0009(12)
N2 0.052(2) 0.047(2) 0.068(2) -0.0055(18) 0.0180(17) 0.0054(15)
C3 0.0407(19) 0.042(2) 0.055(2) -0.0092(16) 0.0106(17) -0.0043(16)
C5 0.044(2) 0.0370(18) 0.078(3) -0.0045(19) -0.0032(19) 0.0035(16)
C6 0.073(3) 0.093(4) 0.069(3) -0.003(3) 0.039(3) 0.014(3)
C7 0.041(2) 0.054(2) 0.088(3) -0.013(2) 0.010(2) 0.0075(19)
B4 0.059(2) 0.059(2) 0.059(2) 0.012(2) 0.012(2) -0.012(2)
F11 0.150(8) 0.150(8) 0.150(8) 0.056(6) 0.056(6) -0.056(6)
F12 0.086(3) 0.086(3) 0.086(3) 0.016(3) 0.016(3) -0.016(3)
C1A 0.30(2) 0.137(13) 0.30(2) -0.117(16) -0.23(2) 0.117(16)
C2 0.092(7) 0.103(5) 0.103(5) -0.037(6) 0.001(5) -0.001(5)
F1 0.043(4) 0.178(14) 0.135(9) -0.010(10) 0.009(4) -0.003(6)
F2 0.114(9) 0.045(4) 0.160(10) -0.026(5) -0.061(8) 0.016(4)
F3 0.37(5) 0.13(2) 0.37(5) -0.07(3) -0.28(5) 0.07(3)
C1B 0.30(2) 0.137(13) 0.30(2) -0.117(16) -0.23(2) 0.117(16)

loop_
_atom_type_symbol
_atom_type_description
_atom_type_scat_dispersion_real
_atom_type_scat_dispersion_imag
_atom_type_scat_source
C C 0.0181 0.0091 'International Tables Vol C Tables 4.2.6.8 and 6.1.1.4'
H H 0.0000 0.0000 'International Tables Vol C Tables 4.2.6.8 and 6.1.1.4'
B B 0.0090 0.0039 'International Tables Vol C Tables 4.2.6.8 and 6.1.1.4'
Cu Cu -1.9646 0.5888 'International Tables Vol C Tables 4.2.6.8 and 6.1.1.4'
F F 0.0727 0.0534 'International Tables Vol C Tables 4.2.6.8 and 6.1.1.4'
N N 0.0311 0.0180 'International Tables Vol C Tables 4.2.6.8 and 6.1.1.4'

loop_
_geom_angle_atom_site_label_1
_geom_angle_atom_site_label_2
_geom_angle_atom_site_label_3
_geom_angle
_geom_angle_site_symmetry_1
_geom_angle_site_symmetry_3
N1 Cu1 Cu1 96.34(10) 13_664 19_455
N1 Cu1 Cu1 96.34(10) 14_566 19_455
N1 Cu1 Cu1 96.34(10) . 19_455
N1 Cu1 N1 118.80(4) 13_664 14_566
N1 Cu1 N1 118.80(4) 13_664 .
N1 Cu1 N1 118.80(4) 14_566 .
C3 N1 Cu1 132.8(3) . .
C3 N1 C5 105.2(4) . .
C5 N1 Cu1 122.0(3) . .
C3 N2 C6 122.5(4) . .
C3 N2 C7 107.2(4) . .
C7 N2 C6 129.7(4) . .
N1 C3 N2 111.8(4) . .
N1 C3 C3 130.3(2) . 24_565
N2 C3 C3 118.0(3) . 24_565
N1 C5 H5 125.3 . .
C7 C5 N1 109.5(5) . .
C7 C5 H5 125.3 . .
N2 C6 C6 108.5(4) . 24_565
N2 C6 H6A 110.0 . .
N2 C6 H6B 110.0 . .
C6 C6 H6A 110.0 24_565 .
C6 C6 H6B 110.0 24_565 .
H6A C6 H6B 108.4 . .
N2 C7 H7 126.8 . .
C5 C7 N2 106.4(4) . .
C5 C7 H7 126.8 . .
F12 B4 F11 180.0(8) . .
F1 B4 F11 75.3(7) 18_556 .
F1 B4 F11 75.3(7) 17_645 .
F1 B4 F11 75.2(7) . .
F1 B4 F12 104.8(7) . .
F1 B4 F12 104.7(7) 17_645 .
F1 B4 F12 104.7(7) 18_556 .
F1 B4 F1 113.8(5) 18_556 17_645
F1 B4 F1 113.8(5) 17_645 .
F1 B4 F1 113.8(5) 18_556 .
F2 B4 F11 102.4(8) . .
F2 B4 F11 102.4(8) 17_645 .
F2 B4 F11 102.4(8) 18_556 .
F2 B4 F12 77.6(8) 18_556 .
F2 B4 F12 77.6(8) 17_645 .
F2 B4 F12 77.6(8) . .
F2 B4 F1 109.5(10) 18_556 17_645
F2 B4 F1 109.5(10) . 18_556
F2 B4 F1 134.1(9) 17_645 18_556
F2 B4 F1 29.9(6) 18_556 18_556
F2 B4 F1 29.9(6) 17_645 17_645
F2 B4 F1 29.9(6) . .
F2 B4 F1 109.5(10) 17_645 .
F2 B4 F1 134.1(9) . 17_645
F2 B4 F1 134.1(9) 18_556 .
F2 B4 F2 115.5(5) 18_556 17_645
F2 B4 F2 115.5(5) 18_556 .
F2 B4 F2 115.5(5) 17_645 .
C2 C1A C2 126.5(13) . 18_466
C2 C1A F3 116.7(7) 18_466 .
C2 C1A F3 116.7(7) . .
C1A C2 C1A 113.5(13) . 17_656
C1A C2 H2 123.3 . .
C1A C2 H2 123.3 17_656 .
C1A C2 C1B 113.5(13) . 17_656
C1B C2 C1A 0.0 17_656 17_656
C1B C2 H2 123.3 17_656 .

loop_
_geom_bond_atom_site_label_1
_geom_bond_atom_site_label_2
_geom_bond_distance
_geom_bond_site_symmetry_2
Cu1 Cu1 2.7045(17) 19_455
Cu1 N1 1.979(3) .
Cu1 N1 1.979(3) 13_664
Cu1 N1 1.979(3) 14_566
N1 C3 1.308(6) .
N1 C5 1.402(5) .
N2 C3 1.347(5) .
N2 C6 1.476(6) .
N2 C7 1.377(7) .
C3 C3 1.455(9) 24_565
C5 H5 0.9300 .
C5 C7 1.343(7) .
C6 C6 1.500(11) 24_565
C6 H6A 0.9700 .
C6 H6B 0.9700 .
C7 H7 0.9300 .
B4 F11 1.442(16) .
B4 F12 1.442(14) .
B4 F1 1.353(11) .
B4 F1 1.353(11) 17_645
B4 F1 1.353(11) 18_556
B4 F2 1.289(10) 18_556
B4 F2 1.289(10) 17_645
B4 F2 1.289(10) .
C1A C2 1.303(8) 18_466
C1A C2 1.303(8) .
C1A F3 1.323(18) .
C2 C1A 1.303(8) 17_656
C2 H2 0.9300 .
C2 C1B 1.303(8) 17_656
